data_7702197
loop_
_publ_author_name
'Karabulut, Fabrice N. H.'
'Feltham, Humphrey L. C.'
'Brooker, Sally'

_publ_section_title
;
 Substituents drive ligand rearrangements, giving dinuclear rather than
 mononuclear complexes, and tune Co<sup>II/III</sup> redox potential.
;
_journal_issue 34
_journal_name_full 'Dalton transactions (Cambridge, England : 2003)'
_journal_page_first 11749
_journal_page_last 11759
_journal_paper_doi 10.1039/c8dt01502c
_journal_volume 47
_journal_year 2018
_chemical_formula_sum 'C32 H32 B4 Cl4 Co2 F12 N8 O4'
_chemical_formula_weight 1123.55
_chemical_name_common 'Dinuclear cobalt(II) complex of rearranged ligand'
_space_group_crystal_system monoclinic
_space_group_IT_number 15
_space_group_name_Hall '-I 2yc'
_space_group_name_H-M_alt 'I 1 2/c 1'
_atom_sites_solution_hydrogens geom
_audit_creation_method SHELXL-2014/7
_audit_update_record
;
2018-04-16 deposited with the CCDC.
2018-05-16 downloaded from the CCDC.
;
_cell_angle_alpha 90
_cell_angle_beta 110.296(10)
_cell_angle_gamma 90
_cell_formula_units_Z 4
_cell_length_a 15.1883(11)
_cell_length_b 16.7251(9)
_cell_length_c 20.209(2)
_cell_measurement_reflns_used 3836
_cell_measurement_temperature 100(2)
_cell_measurement_theta_max 72.3050
_cell_measurement_theta_min 4.0490
_cell_volume 4814.9(7)
_computing_structure_refinement 'SHELXL-2014/7 (Sheldrick, 2014)'
_diffrn_ambient_temperature 100(2)
_diffrn_measured_fraction_theta_full 0.999
_diffrn_measured_fraction_theta_max 0.970
_diffrn_measurement_device_type 'Agilent Supernova'
_diffrn_radiation_type CuK\a
_diffrn_radiation_wavelength 1.54184
_diffrn_reflns_av_R_equivalents 0.0672
_diffrn_reflns_av_unetI/netI 0.0654
_diffrn_reflns_Laue_measured_fraction_full 0.999
_diffrn_reflns_Laue_measured_fraction_max 0.970
_diffrn_reflns_limit_h_max 18
_diffrn_reflns_limit_h_min -18
_diffrn_reflns_limit_k_max 20
_diffrn_reflns_limit_k_min -19
_diffrn_reflns_limit_l_max 24
_diffrn_reflns_limit_l_min -25
_diffrn_reflns_number 18336
_diffrn_reflns_point_group_measured_fraction_full 0.999
_diffrn_reflns_point_group_measured_fraction_max 0.970
_diffrn_reflns_theta_full 67.684
_diffrn_reflns_theta_max 75.241
_diffrn_reflns_theta_min 4.076
_exptl_absorpt_coefficient_mu 8.258
_exptl_absorpt_correction_T_max 1.00000
_exptl_absorpt_correction_T_min 0.71629
_exptl_absorpt_correction_type multi-scan
_exptl_absorpt_process_details
;
CrysAlisPro 1.171.38.46 (Rigaku Oxford Diffraction, 2015)
Empirical absorption correction using spherical harmonics,
 implemented in SCALE3 ABSPACK scaling algorithm.
;
_exptl_crystal_colour red
_exptl_crystal_density_diffrn 1.550
_exptl_crystal_description needle
_exptl_crystal_F_000 2248
_exptl_crystal_preparation 'sterically induced ligand rearrangement involving BF4 and MeOH'
_exptl_crystal_recrystallization_method
'Re-crystallisation from solvent: MeOH solution by vapour diffusion of diethylether'
_exptl_crystal_size_max 0.104
_exptl_crystal_size_mid 0.063
_exptl_crystal_size_min 0.038
_refine_diff_density_max 0.781
_refine_diff_density_min -0.834
_refine_diff_density_rms 0.101
_refine_ls_extinction_method none
_refine_ls_goodness_of_fit_ref 1.046
_refine_ls_hydrogen_treatment constr
_refine_ls_matrix_type full
_refine_ls_number_parameters 298
_refine_ls_number_reflns 4831
_refine_ls_number_restraints 18
_refine_ls_restrained_S_all 1.048
_refine_ls_R_factor_all 0.1130
_refine_ls_R_factor_gt 0.0772
_refine_ls_shift/su_max 0.002
_refine_ls_shift/su_mean 0.000
_refine_ls_structure_factor_coef Fsqd
_refine_ls_weighting_details 'w=1/[\s^2^(Fo^2^)+(0.1165P)^2^+15.4402P] where P=(Fo^2^+2Fc^2^)/3'
_refine_ls_weighting_scheme calc
_refine_ls_wR_factor_gt 0.2062
_refine_ls_wR_factor_ref 0.2278
_reflns_Friedel_coverage 0.000
_reflns_number_gt 3191
_reflns_number_total 4831
_reflns_threshold_expression 'I > 2\s(I)'
_cod_data_source_file c8dt01502c2.cif
_cod_data_source_block FHN358
_cod_depositor_comments
;
The following automatic conversions were performed:

data item '_space_group_crystal_system' value 'Monoclinic' was
changed to 'monoclinic' in accordance with the
/home/saulius/struct/COD-crude-data/automatic-downloads/DataCite-retrospective/RSC/depositions/lib/dictionaries/cif_core.dic
dictionary named 'cif_core.dic' version 2.4.2 last updated on
2011-04-26.

Automatic conversion script
Id: cif_fix_values 6909 2019-04-08 15:41:33Z antanas 
;
_cod_original_cell_volume 4814.8(7)
_cod_original_sg_symbol_H-M 'I 2/c'
_cod_database_code 7702197
_shelx_shelxl_version_number 2014/7
_shelx_space_group_comment
;
The symmetry employed for this shelxl refinement is uniquely defined
by the following loop, which should always be used as a source of
symmetry information in preference to the above space-group names.
They are only intended as comments.
;

loop_
_space_group_symop_operation_xyz
'x, y, z'
'x, -y, z+1/2'
'x+1/2, y+1/2, z+1/2'
'x+1/2, -y+1/2, z+1'
'-x, -y, -z'
'-x, y, -z-1/2'
'-x+1/2, -y+1/2, -z+1/2'
'-x+1/2, y+1/2, -z'

loop_
_atom_site_label
_atom_site_type_symbol
_atom_site_fract_x
_atom_site_fract_y
_atom_site_fract_z
_atom_site_U_iso_or_equiv
_atom_site_adp_type
_atom_site_occupancy
_atom_site_site_symmetry_order
_atom_site_calc_flag
_atom_site_refinement_flags_posn
_atom_site_refinement_flags_adp
F21 F 0.4507(3) 0.5685(4) 0.3669(3) 0.0802(15) Uani 1 1 d . .
F22 F 0.3830(4) 0.6755(4) 0.3986(3) 0.0928(17) Uani 1 1 d . .
F11 F 0.7794(4) 0.5484(3) 0.8084(3) 0.0899(17) Uani 1 1 d . .
F12 F 0.8216(3) 0.6747(3) 0.7870(2) 0.0615(12) Uani 1 1 d . .
F13 F 0.7966(4) 0.6436(3) 0.8868(2) 0.0776(15) Uani 1 1 d . .
F14 F 0.6752(3) 0.6482(3) 0.7841(3) 0.0712(14) Uani 1 1 d . .
B1 B 0.7685(5) 0.6277(5) 0.8159(4) 0.0450(17) Uani 1 1 d . .
B2 B 0.4149(7) 0.5946(7) 0.4172(5) 0.064(2) Uani 1 1 d . U
O1 O 0.4922(3) 0.5914(3) 0.4884(2) 0.0398(10) Uani 1 1 d . .
O20 O 0.3396(4) 0.5390(3) 0.4165(2) 0.0565(13) Uani 1 1 d . U
Co1 Co 0.63933(6) 0.55440(6) 0.51224(5) 0.0353(3) Uani 1 1 d . .
Cl1 Cl 0.85041(10) 0.50357(12) 0.48036(10) 0.0556(5) Uani 1 1 d . .
Cl2 Cl 0.35093(12) 0.23643(10) 0.52592(9) 0.0507(4) Uani 1 1 d . .
C1 C 0.8646(4) 0.5748(4) 0.5451(3) 0.0426(15) Uani 1 1 d . .
C2 C 0.9539(4) 0.6074(4) 0.5798(4) 0.0480(16) Uani 1 1 d . .
H2 H 1.0047 0.5926 0.5669 0.058 Uiso 1 1 calc R U
C3 C 0.9647(4) 0.6606(4) 0.6323(4) 0.0475(16) Uani 1 1 d . .
H3 H 1.0234 0.6827 0.6562 0.057 Uiso 1 1 calc R U
C4 C 0.8871(4) 0.6822(4) 0.6505(3) 0.0436(15) Uani 1 1 d . .
H4 H 0.8926 0.7188 0.6863 0.052 Uiso 1 1 calc R U
C5 C 0.8010(4) 0.6466(4) 0.6127(3) 0.0392(14) Uani 1 1 d . .
C6 C 0.7173(4) 0.6631(4) 0.6308(3) 0.0371(13) Uani 1 1 d . .
H6 H 0.7190 0.6972 0.6676 0.044 Uiso 1 1 calc R U
C7 C 0.5561(4) 0.6327(4) 0.6096(3) 0.0421(15) Uani 1 1 d . .
H7A H 0.5580 0.6780 0.6400 0.051 Uiso 1 1 calc R U
H7B H 0.5484 0.5843 0.6335 0.051 Uiso 1 1 calc R U
C8 C 0.4738(4) 0.6418(4) 0.5388(3) 0.0367(13) Uani 1 1 d . .
H8 H 0.4709 0.6974 0.5230 0.044 Uiso 1 1 calc R U
C9 C 0.3816(4) 0.6208(4) 0.5504(3) 0.0380(13) Uani 1 1 d . .
H9A H 0.3776 0.6506 0.5904 0.046 Uiso 1 1 calc R U
H9B H 0.3289 0.6362 0.5091 0.046 Uiso 1 1 calc R U
C10 C 0.3770(4) 0.5131(4) 0.6236(3) 0.0427(15) Uani 1 1 d . .
H10 H 0.3813 0.5507 0.6585 0.051 Uiso 1 1 calc R U
C11 C 0.3705(4) 0.4274(4) 0.6374(3) 0.0442(16) Uani 1 1 d . .
C12 C 0.3738(6) 0.3995(6) 0.7020(4) 0.062(2) Uani 1 1 d . .
H12 H 0.3764 0.4353 0.7378 0.074 Uiso 1 1 calc R U
C13 C 0.3733(7) 0.3190(6) 0.7137(4) 0.075(3) Uani 1 1 d . .
H13 H 0.3772 0.2995 0.7578 0.090 Uiso 1 1 calc R U
C14 C 0.3672(6) 0.2684(6) 0.6604(4) 0.065(2) Uani 1 1 d . .
H14 H 0.3677 0.2133 0.6669 0.078 Uiso 1 1 calc R U
C15 C 0.3601(5) 0.3010(5) 0.5951(4) 0.0470(16) Uani 1 1 d . .
C20 C 0.2563(7) 0.5484(8) 0.3503(6) 0.100(3) Uani 1 1 d . U
H20A H 0.2081 0.5116 0.3509 0.150 Uiso 1 1 calc R U
H20B H 0.2330 0.6021 0.3474 0.150 Uiso 1 1 calc R U
H20C H 0.2745 0.5376 0.3102 0.150 Uiso 1 1 calc R U
N1 N 0.7896(3) 0.5942(3) 0.5598(3) 0.0397(12) Uani 1 1 d . .
N2 N 0.6427(3) 0.6286(3) 0.5935(3) 0.0405(12) Uani 1 1 d . .
N3 N 0.3765(3) 0.5350(3) 0.5631(3) 0.0374(11) Uani 1 1 d . .
N4 N 0.3623(3) 0.3783(3) 0.5823(3) 0.0393(12) Uani 1 1 d . .

loop_
_atom_site_aniso_label
_atom_site_aniso_U_11
_atom_site_aniso_U_22
_atom_site_aniso_U_33
_atom_site_aniso_U_23
_atom_site_aniso_U_13
_atom_site_aniso_U_12
F21 0.064(3) 0.117(5) 0.063(3) -0.004(3) 0.026(2) -0.009(3)
F22 0.080(4) 0.095(4) 0.089(4) 0.006(3) 0.013(3) -0.001(3)
F11 0.096(4) 0.071(4) 0.110(4) -0.020(3) 0.045(3) 0.004(3)
F12 0.0364(19) 0.098(4) 0.051(2) 0.024(2) 0.0172(17) -0.004(2)
F13 0.104(4) 0.079(4) 0.049(2) 0.001(2) 0.026(2) -0.023(3)
F14 0.042(2) 0.091(4) 0.084(3) 0.041(3) 0.027(2) 0.003(2)
B1 0.043(4) 0.044(5) 0.051(4) 0.006(3) 0.021(3) -0.005(3)
B2 0.065(5) 0.068(6) 0.064(5) -0.001(4) 0.026(4) 0.009(4)
O1 0.040(2) 0.041(3) 0.042(2) -0.0053(18) 0.0197(18) -0.0032(18)
O20 0.059(3) 0.069(3) 0.041(2) 0.000(2) 0.018(2) -0.019(2)
Co1 0.0279(4) 0.0432(6) 0.0366(5) -0.0050(4) 0.0136(3) -0.0013(4)
Cl1 0.0344(7) 0.0711(12) 0.0640(10) -0.0187(9) 0.0207(7) 0.0028(7)
Cl2 0.0527(9) 0.0426(9) 0.0557(9) -0.0019(7) 0.0172(7) -0.0044(7)
C1 0.036(3) 0.051(4) 0.042(3) 0.000(3) 0.014(3) 0.002(3)
C2 0.030(3) 0.048(4) 0.067(4) 0.005(3) 0.019(3) 0.002(3)
C3 0.033(3) 0.046(4) 0.061(4) 0.004(3) 0.014(3) -0.005(3)
C4 0.038(3) 0.043(4) 0.047(3) 0.001(3) 0.010(3) -0.005(3)
C5 0.036(3) 0.044(4) 0.036(3) 0.000(3) 0.010(2) -0.005(3)
C6 0.033(3) 0.042(4) 0.032(3) -0.005(2) 0.007(2) -0.007(2)
C7 0.033(3) 0.052(4) 0.047(3) -0.013(3) 0.020(3) -0.003(3)
C8 0.032(3) 0.041(4) 0.039(3) -0.007(3) 0.016(2) 0.002(2)
C9 0.034(3) 0.036(3) 0.048(3) -0.006(3) 0.019(3) 0.000(2)
C10 0.037(3) 0.058(4) 0.037(3) -0.010(3) 0.017(2) -0.001(3)
C11 0.040(3) 0.061(5) 0.033(3) -0.007(3) 0.014(3) -0.005(3)
C12 0.073(5) 0.072(6) 0.045(4) -0.003(4) 0.026(4) -0.002(4)
C13 0.100(7) 0.081(7) 0.046(4) 0.016(4) 0.028(4) 0.001(5)
C14 0.071(5) 0.065(6) 0.061(5) 0.013(4) 0.024(4) -0.003(4)
C15 0.044(3) 0.053(4) 0.046(4) 0.004(3) 0.018(3) -0.003(3)
C20 0.072(6) 0.121(9) 0.111(8) -0.019(7) 0.036(6) -0.012(6)
N1 0.029(2) 0.046(3) 0.042(3) 0.004(2) 0.010(2) 0.000(2)
N2 0.035(3) 0.046(3) 0.045(3) -0.004(2) 0.020(2) 0.000(2)
N3 0.030(2) 0.044(3) 0.041(3) -0.005(2) 0.016(2) -0.001(2)
N4 0.028(2) 0.049(3) 0.040(3) 0.004(2) 0.011(2) -0.001(2)

loop_
_atom_type_symbol
_atom_type_description
_atom_type_scat_dispersion_real
_atom_type_scat_dispersion_imag
_atom_type_scat_source
C C 0.0181 0.0091 'International Tables Vol C Tables 4.2.6.8 and 6.1.1.4'
H H 0.0000 0.0000 'International Tables Vol C Tables 4.2.6.8 and 6.1.1.4'
N N 0.0311 0.0180 'International Tables Vol C Tables 4.2.6.8 and 6.1.1.4'
O O 0.0492 0.0322 'International Tables Vol C Tables 4.2.6.8 and 6.1.1.4'
Co Co -2.3653 3.6143 'International Tables Vol C Tables 4.2.6.8 and 6.1.1.4'
B B 0.0090 0.0039 'International Tables Vol C Tables 4.2.6.8 and 6.1.1.4'
F F 0.0727 0.0534 'International Tables Vol C Tables 4.2.6.8 and 6.1.1.4'
Cl Cl 0.3639 0.7018 'International Tables Vol C Tables 4.2.6.8 and 6.1.1.4'

loop_
_geom_angle_atom_site_label_1
_geom_angle_atom_site_label_2
_geom_angle_atom_site_label_3
_geom_angle
_geom_angle_site_symmetry_1
_geom_angle_site_symmetry_3
F11 B1 F13 107.6(6) . .
F11 B1 F14 109.7(6) . .
F13 B1 F14 109.6(6) . .
F11 B1 F12 113.3(7) . .
F13 B1 F12 108.2(6) . .
F14 B1 F12 108.4(6) . .
F21 B2 F22 106.7(8) . .
F21 B2 O20 107.2(8) . .
F22 B2 O20 113.7(8) . .
F21 B2 O1 108.4(7) . .
F22 B2 O1 111.2(8) . .
O20 B2 O1 109.4(7) . .
C8 O1 B2 112.3(5) . .
C8 O1 Co1 116.5(3) . .
B2 O1 Co1 127.8(5) . .
B2 O20 C20 110.9(7) . .
B2 O20 Co1 122.5(5) . 5_666
C20 O20 Co1 125.4(6) . 5_666
N2 Co1 O20 86.8(2) . 5_666
N2 Co1 N3 170.0(2) . 5_666
O20 Co1 N3 85.3(2) 5_666 5_666
N2 Co1 O1 75.29(18) . .
O20 Co1 O1 105.26(19) 5_666 .
N3 Co1 O1 100.94(17) 5_666 .
N2 Co1 N4 112.0(2) . 5_666
O20 Co1 N4 159.6(2) 5_666 5_666
N3 Co1 N4 76.7(2) 5_666 5_666
O1 Co1 N4 87.83(17) . 5_666
N2 Co1 N1 74.8(2) . .
O20 Co1 N1 92.11(19) 5_666 .
N3 Co1 N1 111.56(19) 5_666 .
O1 Co1 N1 144.28(19) . .
N4 Co1 N1 85.64(18) 5_666 .
N1 C1 C2 123.6(6) . .
N1 C1 Cl1 116.9(5) . .
C2 C1 Cl1 119.5(5) . .
C3 C2 C1 118.8(6) . .
C2 C3 C4 119.5(6) . .
C5 C4 C3 117.5(6) . .
N1 C5 C4 123.3(6) . .
N1 C5 C6 115.8(5) . .
C4 C5 C6 120.9(6) . .
N2 C6 C5 116.3(6) . .
N2 C7 C8 107.5(5) . .
O1 C8 C9 112.9(5) . .
O1 C8 C7 107.8(5) . .
C9 C8 C7 108.9(5) . .
N3 C9 C8 110.9(5) . .
N3 C10 C11 118.9(6) . .
N4 C11 C12 122.6(7) . .
N4 C11 C10 115.5(6) . .
C12 C11 C10 121.9(7) . .
C13 C12 C11 120.0(8) . .
C14 C13 C12 118.8(8) . .
C13 C14 C15 118.1(8) . .
N4 C15 C14 124.6(7) . .
N4 C15 Cl2 116.9(5) . .
C14 C15 Cl2 118.5(6) . .
C1 N1 C5 117.3(5) . .
C1 N1 Co1 131.3(5) . .
C5 N1 Co1 111.4(4) . .
C6 N2 C7 122.5(5) . .
C6 N2 Co1 121.6(4) . .
C7 N2 Co1 115.7(4) . .
C10 N3 C9 117.9(6) . .
C10 N3 Co1 117.1(5) . 5_666
C9 N3 Co1 124.9(4) . 5_666
C15 N4 C11 115.8(6) . .
C15 N4 Co1 132.4(5) . 5_666
C11 N4 Co1 111.8(5) . 5_666

loop_
_geom_bond_atom_site_label_1
_geom_bond_atom_site_label_2
_geom_bond_distance
_geom_bond_site_symmetry_2
F21 B2 1.381(11) .
F22 B2 1.442(12) .
F11 B1 1.351(10) .
F12 B1 1.393(8) .
F13 B1 1.372(9) .
F14 B1 1.380(9) .
B2 O20 1.470(12) .
B2 O1 1.510(11) .
O1 C8 1.423(7) .
O1 Co1 2.204(4) .
O20 C20 1.496(12) .
O20 Co1 2.073(5) 5_666
Co1 N2 2.045(5) .
Co1 O20 2.073(5) 5_666
Co1 N3 2.088(5) 5_666
Co1 N4 2.211(5) 5_666
Co1 N1 2.248(5) .
Cl1 C1 1.726(7) .
Cl2 C15 1.734(7) .
C1 N1 1.315(8) .
C1 C2 1.403(9) .
C2 C3 1.350(10) .
C3 C4 1.399(9) .
C4 C5 1.397(8) .
C5 N1 1.347(8) .
C5 C6 1.466(9) .
C6 N2 1.262(7) .
C7 N2 1.462(7) .
C7 C8 1.546(8) .
C8 C9 1.537(8) .
C9 N3 1.465(8) .
C10 N3 1.274(8) .
C10 C11 1.469(10) .
C11 N4 1.353(8) .
C11 C12 1.372(10) .
C12 C13 1.369(13) .
C13 C14 1.347(13) .
C14 C15 1.397(10) .
C15 N4 1.321(9) .
N3 Co1 2.088(5) 5_666
N4 Co1 2.211(5) 5_666

loop_
_geom_torsion_atom_site_label_1
_geom_torsion_atom_site_label_2
_geom_torsion_atom_site_label_3
_geom_torsion_atom_site_label_4
_geom_torsion
_geom_torsion_site_symmetry_4
F21 B2 O1 C8 159.3(6) .
F22 B2 O1 C8 42.3(9) .
O20 B2 O1 C8 -84.2(8) .
F21 B2 O1 Co1 1.2(11) .
F22 B2 O1 Co1 -115.8(7) .
O20 B2 O1 Co1 117.7(6) .
F21 B2 O20 C20 -70.2(9) .
F22 B2 O20 C20 47.5(10) .
O1 B2 O20 C20 172.5(7) .
F21 B2 O20 Co1 97.8(7) 5_666
F22 B2 O20 Co1 -144.5(6) 5_666
O1 B2 O20 Co1 -19.5(9) 5_666
N1 C1 C2 C3 1.3(11) .
Cl1 C1 C2 C3 -177.3(5) .
C1 C2 C3 C4 -0.4(11) .
C2 C3 C4 C5 0.2(10) .
C3 C4 C5 N1 -1.0(10) .
C3 C4 C5 C6 177.1(6) .
N1 C5 C6 N2 -2.2(9) .
C4 C5 C6 N2 179.7(6) .
B2 O1 C8 C9 58.7(8) .
Co1 O1 C8 C9 -140.5(4) .
B2 O1 C8 C7 179.0(6) .
Co1 O1 C8 C7 -20.2(6) .
N2 C7 C8 O1 40.1(7) .
N2 C7 C8 C9 162.9(5) .
O1 C8 C9 N3 49.6(7) .
C7 C8 C9 N3 -70.1(6) .
N3 C10 C11 N4 -1.5(8) .
N3 C10 C11 C12 177.7(6) .
N4 C11 C12 C13 3.2(12) .
C10 C11 C12 C13 -176.0(8) .
C11 C12 C13 C14 -1.6(14) .
C12 C13 C14 C15 -1.0(14) .
C13 C14 C15 N4 2.5(12) .
C13 C14 C15 Cl2 -179.3(7) .
C2 C1 N1 C5 -2.0(10) .
Cl1 C1 N1 C5 176.6(5) .
C2 C1 N1 Co1 178.5(5) .
Cl1 C1 N1 Co1 -2.8(8) .
C4 C5 N1 C1 1.8(10) .
C6 C5 N1 C1 -176.3(6) .
C4 C5 N1 Co1 -178.6(5) .
C6 C5 N1 Co1 3.3(7) .
C5 C6 N2 C7 173.6(6) .
C5 C6 N2 Co1 -0.4(8) .
C8 C7 N2 C6 139.9(6) .
C8 C7 N2 Co1 -45.8(7) .
C11 C10 N3 C9 179.1(5) .
C11 C10 N3 Co1 2.6(7) 5_666
C8 C9 N3 C10 114.5(6) .
C8 C9 N3 Co1 -69.3(6) 5_666
C14 C15 N4 C11 -1.1(10) .
Cl2 C15 N4 C11 -179.3(4) .
C14 C15 N4 Co1 176.0(5) 5_666
Cl2 C15 N4 Co1 -2.2(8) 5_666
C12 C11 N4 C15 -1.8(9) .
C10 C11 N4 C15 177.4(5) .
C12 C11 N4 Co1 -179.5(6) 5_666
C10 C11 N4 Co1 -0.3(6) 5_666
